data_1543215
loop_
_publ_author_name
'El Bouakher, Abderrahman'
'Le Goff, Ronan'
'Tasserie, Jordan'
'Lhoste, J\'er\^ome'
'Martel, Arnaud'
'Comesse, S\'ebastien'

_publ_section_title
;
 Synthesis of Oxazolidin-4-ones: Domino
 O-Alkylation/Aza-Michael/Intramolecular Retro-Claisen Condensation.
;
_journal_issue 10
_journal_name_full 'Organic letters'
_journal_page_first 2383
_journal_page_last 2386
_journal_paper_doi 10.1021/acs.orglett.6b00851
_journal_volume 18
_journal_year 2016
_chemical_absolute_configuration rm
_chemical_formula_moiety 'C17 H21 N O5'
_chemical_formula_sum 'C17 H21 N O5'
_chemical_formula_weight 319.35
_chemical_name_systematic
; 
 ? 
;
_space_group_IT_number 14
_symmetry_cell_setting monoclinic
_symmetry_space_group_name_Hall '-P 2ybc'
_symmetry_space_group_name_H-M 'P 1 21/c 1'
_atom_sites_solution_hydrogens geom
_atom_sites_solution_primary direct
_atom_sites_solution_secondary difmap
_audit_creation_method SHELXL-97
_cell_angle_alpha 90.00
_cell_angle_beta 91.940(2)
_cell_angle_gamma 90.00
_cell_formula_units_Z 4
_cell_length_a 7.8917(6)
_cell_length_b 22.2343(15)
_cell_length_c 9.4685(6)
_cell_measurement_reflns_used 239
_cell_measurement_temperature 296(2)
_cell_measurement_theta_max 24.8
_cell_measurement_theta_min 3.1
_cell_volume 1660.5(2)
_computing_cell_refinement 'SAINT-Plus (Bruker, 2007)'
_computing_data_collection 'APEX2 (Bruker, 2007)'
_computing_data_reduction 'SAINT-Plus (Bruker, 2007)'
_computing_structure_refinement 'SHELXL-97 (Sheldrick, 2008)'
_computing_structure_solution 'SHELXS-97 (Sheldrick, 2008)'
_diffrn_ambient_temperature 296(2)
_diffrn_measured_fraction_theta_full 0.987
_diffrn_measured_fraction_theta_max 0.987
_diffrn_measurement_device_type 'Bruker APEXII'
_diffrn_measurement_method '\w scans'
_diffrn_radiation_monochromator graphite
_diffrn_radiation_source 'fine-focus sealed tube'
_diffrn_radiation_type MoK\a
_diffrn_radiation_wavelength 0.71073
_diffrn_reflns_av_R_equivalents 0.0444
_diffrn_reflns_av_sigmaI/netI 0.0360
_diffrn_reflns_limit_h_max 10
_diffrn_reflns_limit_h_min -10
_diffrn_reflns_limit_k_max 29
_diffrn_reflns_limit_k_min -29
_diffrn_reflns_limit_l_max 12
_diffrn_reflns_limit_l_min -12
_diffrn_reflns_number 27026
_diffrn_reflns_theta_full 28.56
_diffrn_reflns_theta_max 28.56
_diffrn_reflns_theta_min 2.34
_diffrn_standards_decay_% 0
_diffrn_standards_interval_count 0
_diffrn_standards_number 0
_exptl_absorpt_coefficient_mu 0.094
_exptl_absorpt_correction_T_max 0.745
_exptl_absorpt_correction_T_min 0.680
_exptl_absorpt_correction_type multi-scan
_exptl_absorpt_process_details '(SHELX76; Sheldrick, 2008)'
_exptl_crystal_colour colorless
_exptl_crystal_density_diffrn 1.277
_exptl_crystal_density_meas ?
_exptl_crystal_density_method 'not measured'
_exptl_crystal_description parallelepiped
_exptl_crystal_F_000 680
_exptl_crystal_size_max 0.29
_exptl_crystal_size_mid 0.25
_exptl_crystal_size_min 0.17
_refine_diff_density_max 0.140
_refine_diff_density_min -0.165
_refine_diff_density_rms 0.036
_refine_ls_extinction_method none
_refine_ls_goodness_of_fit_ref 1.016
_refine_ls_hydrogen_treatment constr
_refine_ls_matrix_type full
_refine_ls_number_parameters 211
_refine_ls_number_reflns 4184
_refine_ls_number_restraints 0
_refine_ls_restrained_S_all 1.016
_refine_ls_R_factor_all 0.0942
_refine_ls_R_factor_gt 0.0471
_refine_ls_shift/su_max 0.001
_refine_ls_shift/su_mean 0.000
_refine_ls_structure_factor_coef Fsqd
_refine_ls_weighting_details 'calc w=1/[\s^2^(Fo^2^)+(0.0514P)^2^+0.2932P] where P=(Fo^2^+2Fc^2^)/3'
_refine_ls_weighting_scheme calc
_refine_ls_wR_factor_gt 0.1069
_refine_ls_wR_factor_ref 0.1274
_reflns_number_gt 2473
_reflns_number_total 4184
_reflns_threshold_expression >2sigma(I)
_cod_data_source_file ol6b00851_si_005.cif
_cod_data_source_block C17NO5H21
_cod_depositor_comments
;
The following automatic conversions were performed:

'_exptl_crystal_density_meas' value 'not measured' was changed to '?'
- the value is perceived as not measured.

Automatic conversion script
Id: cif_fix_values 4268 2015-11-12 08:31:59Z antanas 

 Adding full bibliography for 1543214--1543218.cif.
;
_cod_original_sg_symbol_Hall -P2ybc
_cod_original_sg_symbol_H-M P21/c
_cod_database_code 1543215

loop_
_symmetry_equiv_pos_as_xyz
'x, y, z'
'-x, y+1/2, -z+1/2'
'-x, -y, -z'
'x, -y-1/2, z-1/2'

loop_
_atom_site_label
_atom_site_type_symbol
_atom_site_fract_x
_atom_site_fract_y
_atom_site_fract_z
_atom_site_U_iso_or_equiv
_atom_site_adp_type
_atom_site_occupancy
_atom_site_symmetry_multiplicity
_atom_site_calc_flag
_atom_site_refinement_flags
C1 C -0.2442(2) 0.97876(8) 0.47998(19) 0.0508(4) Uani 1 1 d .
H1 H -0.2914 1.0066 0.4169 0.061 Uiso 1 1 calc R
C2 C -0.2800(2) 0.98218(9) 0.6216(2) 0.0605(5) Uani 1 1 d .
H2 H -0.3519 1.0121 0.6532 0.073 Uiso 1 1 calc R
C3 C -0.2098(2) 0.94166(10) 0.7155(2) 0.0632(5) Uani 1 1 d .
H3 H -0.2343 0.9440 0.8108 0.076 Uiso 1 1 calc R
C4 C -0.1032(3) 0.89760(9) 0.66880(19) 0.0635(5) Uani 1 1 d .
H4 H -0.0550 0.8704 0.7329 0.076 Uiso 1 1 calc R
C5 C -0.0670(2) 0.89343(8) 0.52671(17) 0.0512(4) Uani 1 1 d .
H5 H 0.0050 0.8634 0.4958 0.061 Uiso 1 1 calc R
C6 C -0.13834(19) 0.93403(7) 0.43109(17) 0.0417(4) Uani 1 1 d .
C7 C -0.1067(2) 0.93112(8) 0.27716(18) 0.0496(4) Uani 1 1 d .
O1 O -0.1807(2) 0.96506(7) 0.19567(15) 0.0947(6) Uani 1 1 d .
C8 C 0.0183(2) 0.88641(7) 0.22378(16) 0.0432(4) Uani 1 1 d .
H8A H -0.0057 0.8472 0.2633 0.052 Uiso 1 1 calc R
H8B H 0.1315 0.8980 0.2561 0.052 Uiso 1 1 calc R
C9 C 0.01284(19) 0.88195(7) 0.06382(16) 0.0413(4) Uani 1 1 d .
H9 H 0.0206 0.9222 0.0222 0.050 Uiso 1 1 calc R
O2 O -0.13938(14) 0.85349(6) 0.01584(13) 0.0577(4) Uani 1 1 d .
C10 C -0.1038(2) 0.79082(10) 0.0094(2) 0.0669(6) Uani 1 1 d .
H10A H -0.1683 0.7720 -0.0676 0.080 Uiso 1 1 calc R
H10B H -0.1310 0.7711 0.0972 0.080 Uiso 1 1 calc R
C11 C 0.0831(2) 0.78750(8) -0.01498(19) 0.0517(4) Uani 1 1 d .
O3 O 0.15964(17) 0.74268(6) -0.05160(16) 0.0751(4) Uani 1 1 d .
N1 N 0.14614(15) 0.84301(6) 0.00939(13) 0.0384(3) Uani 1 1 d .
C12 C 0.32489(19) 0.86110(7) -0.01283(16) 0.0417(4) Uani 1 1 d .
C13 C 0.3698(3) 0.84558(10) -0.16531(18) 0.0669(6) Uani 1 1 d .
H13A H 0.3512 0.8035 -0.1818 0.100 Uiso 1 1 calc R
H13B H 0.4867 0.8550 -0.1793 0.100 Uiso 1 1 calc R
H13C H 0.2994 0.8686 -0.2300 0.100 Uiso 1 1 calc R
C14 C 0.3480(2) 0.92826(8) 0.0099(2) 0.0606(5) Uani 1 1 d .
H14A H 0.2814 0.9498 -0.0600 0.091 Uiso 1 1 calc R
H14B H 0.4655 0.9385 0.0018 0.091 Uiso 1 1 calc R
H14C H 0.3118 0.9389 0.1024 0.091 Uiso 1 1 calc R
C15 C 0.4432(2) 0.82643(8) 0.08665(17) 0.0475(4) Uani 1 1 d .
H15A H 0.4226 0.7836 0.0768 0.057 Uiso 1 1 calc R
H9B H 0.5601 0.8344 0.0641 0.057 Uiso 1 1 calc R
O4 O 0.41324(14) 0.84514(5) 0.22927(11) 0.0488(3) Uani 1 1 d .
C16 C 0.5203(2) 0.82394(8) 0.32983(19) 0.0524(4) Uani 1 1 d .
C17 C 0.4784(3) 0.84635(9) 0.47203(18) 0.0641(5) Uani 1 1 d .
H17A H 0.5582 0.8304 0.5411 0.096 Uiso 1 1 calc R
H17B H 0.3661 0.8336 0.4940 0.096 Uiso 1 1 calc R
H17C H 0.4839 0.8895 0.4730 0.096 Uiso 1 1 calc R
O5 O 0.6346(2) 0.79119(8) 0.30372(17) 0.0906(5) Uani 1 1 d .

loop_
_atom_site_aniso_label
_atom_site_aniso_U_11
_atom_site_aniso_U_22
_atom_site_aniso_U_33
_atom_site_aniso_U_23
_atom_site_aniso_U_13
_atom_site_aniso_U_12
C1 0.0483(10) 0.0464(10) 0.0577(11) -0.0080(8) 0.0033(8) 0.0052(8)
C2 0.0555(11) 0.0614(12) 0.0650(12) -0.0218(10) 0.0102(9) 0.0046(9)
C3 0.0617(12) 0.0823(14) 0.0460(10) -0.0155(10) 0.0077(9) -0.0024(11)
C4 0.0647(12) 0.0786(14) 0.0468(11) 0.0012(9) -0.0023(9) 0.0097(11)
C5 0.0478(10) 0.0582(11) 0.0476(10) -0.0012(8) 0.0010(7) 0.0106(8)
C6 0.0356(8) 0.0424(9) 0.0470(9) -0.0041(7) 0.0017(7) 0.0021(7)
C7 0.0512(10) 0.0502(10) 0.0477(10) 0.0012(8) 0.0036(8) 0.0157(8)
O1 0.1253(14) 0.1014(12) 0.0580(9) 0.0182(8) 0.0116(9) 0.0758(11)
C8 0.0418(9) 0.0461(9) 0.0418(9) 0.0012(7) 0.0020(7) 0.0097(7)
C9 0.0334(8) 0.0474(9) 0.0430(9) -0.0005(7) -0.0006(6) 0.0078(7)
O2 0.0326(6) 0.0779(9) 0.0622(8) -0.0117(6) -0.0046(5) 0.0061(6)
C10 0.0414(10) 0.0750(14) 0.0845(14) -0.0256(11) 0.0049(9) -0.0106(10)
C11 0.0425(9) 0.0537(11) 0.0589(11) -0.0143(9) 0.0020(8) -0.0025(8)
O3 0.0605(9) 0.0551(8) 0.1102(12) -0.0306(8) 0.0080(8) 0.0006(7)
N1 0.0311(6) 0.0446(7) 0.0395(7) -0.0037(6) 0.0011(5) 0.0028(5)
C12 0.0346(8) 0.0505(10) 0.0403(9) 0.0031(7) 0.0041(6) -0.0010(7)
C13 0.0579(12) 0.0980(16) 0.0456(10) -0.0005(10) 0.0133(9) 0.0005(11)
C14 0.0575(11) 0.0521(11) 0.0725(13) 0.0140(9) 0.0069(9) -0.0075(9)
C15 0.0347(8) 0.0565(10) 0.0513(10) -0.0038(8) 0.0010(7) 0.0057(7)
O4 0.0409(6) 0.0613(7) 0.0437(6) 0.0019(5) -0.0038(5) 0.0072(5)
C16 0.0428(10) 0.0578(11) 0.0559(11) 0.0129(9) -0.0100(8) -0.0051(9)
C17 0.0654(13) 0.0733(13) 0.0528(11) 0.0078(9) -0.0094(9) -0.0191(10)
O5 0.0783(11) 0.1148(13) 0.0775(10) 0.0157(9) -0.0138(8) 0.0441(10)

loop_
_atom_type_symbol
_atom_type_description
_atom_type_scat_dispersion_real
_atom_type_scat_dispersion_imag
_atom_type_scat_source
C C 0.0033 0.0016 'International Tables Vol C Tables 4.2.6.8 and 6.1.1.4'
H H 0.0000 0.0000 'International Tables Vol C Tables 4.2.6.8 and 6.1.1.4'
N N 0.0061 0.0033 'International Tables Vol C Tables 4.2.6.8 and 6.1.1.4'
O O 0.0106 0.0060 'International Tables Vol C Tables 4.2.6.8 and 6.1.1.4'

loop_
_geom_angle_atom_site_label_1
_geom_angle_atom_site_label_2
_geom_angle_atom_site_label_3
_geom_angle
C2 C1 C6 120.52(17)
C2 C1 H1 119.7
C6 C1 H1 119.7
C3 C2 C1 120.18(17)
C3 C2 H2 119.9
C1 C2 H2 119.9
C2 C3 C4 119.88(18)
C2 C3 H3 120.1
C4 C3 H3 120.1
C3 C4 C5 120.54(18)
C3 C4 H4 119.7
C5 C4 H4 119.7
C6 C5 C4 119.86(17)
C6 C5 H5 120.1
C4 C5 H5 120.1
C5 C6 C1 119.01(16)
C5 C6 C7 122.29(14)
C1 C6 C7 118.70(15)
O1 C7 C6 120.15(15)
O1 C7 C8 120.34(16)
C6 C7 C8 119.51(14)
C7 C8 C9 112.53(13)
C7 C8 H8A 109.1
C9 C8 H8A 109.1
C7 C8 H8B 109.1
C9 C8 H8B 109.1
H8A C8 H8B 107.8
O2 C9 N1 103.50(12)
O2 C9 C8 110.11(13)
N1 C9 C8 113.11(12)
O2 C9 H9 110.0
N1 C9 H9 110.0
C8 C9 H9 110.0
C9 O2 C10 106.53(12)
O2 C10 C11 104.51(15)
O2 C10 H10A 110.8
C11 C10 H10A 110.8
O2 C10 H10B 110.8
C11 C10 H10B 110.8
H10A C10 H10B 108.9
O3 C11 N1 127.78(16)
O3 C11 C10 125.52(17)
N1 C11 C10 106.69(15)
C11 N1 C9 109.59(13)
C11 N1 C12 124.70(13)
C9 N1 C12 125.70(13)
N1 C12 C15 109.99(12)
N1 C12 C14 110.83(13)
C15 C12 C14 110.09(14)
N1 C12 C13 108.75(13)
C15 C12 C13 108.24(14)
C14 C12 C13 108.88(14)
C12 C13 H13A 109.5
C12 C13 H13B 109.5
H13A C13 H13B 109.5
C12 C13 H13C 109.5
H13A C13 H13C 109.5
H13B C13 H13C 109.5
C12 C14 H14A 109.5
C12 C14 H14B 109.5
H14A C14 H14B 109.5
C12 C14 H14C 109.5
H14A C14 H14C 109.5
H14B C14 H14C 109.5
O4 C15 C12 108.58(12)
O4 C15 H15A 110.0
C12 C15 H15A 110.0
O4 C15 H9B 110.0
C12 C15 H9B 110.0
H15A C15 H9B 108.4
C16 O4 C15 116.48(13)
O5 C16 O4 122.15(18)
O5 C16 C17 125.94(17)
O4 C16 C17 111.91(17)
C16 C17 H17A 109.5
C16 C17 H17B 109.5
H17A C17 H17B 109.5
C16 C17 H17C 109.5
H17A C17 H17C 109.5
H17B C17 H17C 109.5

loop_
_geom_bond_atom_site_label_1
_geom_bond_atom_site_label_2
_geom_bond_distance
C1 C2 1.382(2)
C1 C6 1.388(2)
C1 H1 0.9300
C2 C3 1.370(3)
C2 H2 0.9300
C3 C4 1.374(3)
C3 H3 0.9300
C4 C5 1.388(2)
C4 H4 0.9300
C5 C6 1.385(2)
C5 H5 0.9300
C6 C7 1.488(2)
C7 O1 1.214(2)
C7 C8 1.500(2)
C8 C9 1.517(2)
C8 H8A 0.9700
C8 H8B 0.9700
C9 O2 1.4188(19)
C9 N1 1.4692(19)
C9 H9 0.9800
O2 C10 1.423(2)
C10 C11 1.503(3)
C10 H10A 0.9700
C10 H10B 0.9700
C11 O3 1.221(2)
C11 N1 1.348(2)
N1 C12 1.4887(19)
C12 C15 1.515(2)
C12 C14 1.519(2)
C12 C13 1.537(2)
C13 H13A 0.9600
C13 H13B 0.9600
C13 H13C 0.9600
C14 H14A 0.9600
C14 H14B 0.9600
C14 H14C 0.9600
C15 O4 1.4402(19)
C15 H15A 0.9700
C15 H9B 0.9700
O4 C16 1.3371(19)
C16 O5 1.192(2)
C16 C17 1.483(3)
C17 H17A 0.9600
C17 H17B 0.9600
C17 H17C 0.9600
